data_4027639
loop_
_publ_author_name
'Stephen Hanessian'
'Ramkrishna Reddy Vakiti'
'St\'ephane Dorich'
'Shyamapada Banerjee'
'Beno\^it Desch\^enes-Simard'

_publ_section_title
;
 Total Synthesis of Pactamycin and Pactamycate: A Detailed Account
;
_journal_name_full 'Journal of Organic Chemistry'
_journal_page_first 9458
_journal_page_last 9472
_journal_paper_doi 10.1021/jo301638z
_journal_volume 77
_journal_year 2012
_chemical_absolute_configuration rmad
_chemical_compound_source 'Synthesized by the authors. See text'
_chemical_formula_moiety 'C31 H32 N4 O4 Si'
_chemical_formula_sum 'C31 H32 N4 O4 Si'
_chemical_formula_weight 552.70
_chemical_name_systematic
; 
 ? 
;
_space_group_IT_number 4
_symmetry_cell_setting monoclinic
_symmetry_space_group_name_Hall 'P 2yb'
_symmetry_space_group_name_H-M 'P 1 21 1'
_atom_sites_solution_hydrogens geom
_atom_sites_solution_primary direct
_atom_sites_solution_secondary difmap
_audit_creation_method SHELXL-97
_cell_angle_alpha 90
_cell_angle_beta 112.017(2)
_cell_angle_gamma 90
_cell_formula_units_Z 4
_cell_length_a 15.7089(5)
_cell_length_b 9.9523(3)
_cell_length_c 19.9434(7)
_cell_measurement_reflns_used 20832
_cell_measurement_temperature 150
_cell_measurement_theta_max 72.39
_cell_measurement_theta_min 2.39
_cell_volume 2890.56(17)
_computing_cell_refinement 'SAINT V7.34A(Bruker AXS, 2007)'
_computing_data_collection 'APEX2  (Bruker AXS, 2008)'
_computing_data_reduction 'SAINT V7.34A(Bruker AXS, 2007)'
_computing_molecular_graphics 'SHELXTL v6.12 (Bruker AXS, 2001)'
_computing_publication_material 'UdMX (Maris, 2004)'
_computing_structure_refinement 'SHELXL97 (Sheldrick, 2008)'
_computing_structure_solution 'SHELXS97 (Sheldrick, 2008)'
_diffrn_ambient_temperature 150
_diffrn_detector_area_resol_mean 5.5
_diffrn_measured_fraction_theta_full 0.974
_diffrn_measured_fraction_theta_max 0.974
_diffrn_measurement_device_type 'Bruker Smart 6000'
_diffrn_measurement_method \w
_diffrn_radiation_monochromator 'Montel 200 optics'
_diffrn_radiation_source 'Rotating Anode'
_diffrn_radiation_type CuK\a
_diffrn_radiation_wavelength 1.54178
_diffrn_reflns_av_R_equivalents 0.040
_diffrn_reflns_av_sigmaI/netI 0.0355
_diffrn_reflns_limit_h_max 19
_diffrn_reflns_limit_h_min -19
_diffrn_reflns_limit_k_max 11
_diffrn_reflns_limit_k_min -12
_diffrn_reflns_limit_l_max 24
_diffrn_reflns_limit_l_min -24
_diffrn_reflns_number 39100
_diffrn_reflns_theta_full 72.74
_diffrn_reflns_theta_max 72.74
_diffrn_reflns_theta_min 2.39
_exptl_absorpt_coefficient_mu 1.064
_exptl_absorpt_correction_T_max 0.8991
_exptl_absorpt_correction_T_min 0.7642
_exptl_absorpt_correction_type multi-scan
_exptl_absorpt_process_details 'Sadabs (Sheldrick, 2004)'
_exptl_crystal_colour Colorless
_exptl_crystal_density_diffrn 1.270
_exptl_crystal_description block
_exptl_crystal_F_000 1168
_exptl_crystal_size_max 0.20
_exptl_crystal_size_mid 0.14
_exptl_crystal_size_min 0.10
_refine_diff_density_max 0.330
_refine_diff_density_min -0.282
_refine_diff_density_rms 0.055
_refine_ls_abs_structure_details 'Friedel Pairs merged'
_refine_ls_abs_structure_Flack 0.005(16)
_refine_ls_extinction_coef 0.00428(19)
_refine_ls_extinction_expression Fc^*^=kFc[1+0.001xFc^2^\l^3^/sin(2\q)]^-1/4^
_refine_ls_extinction_method SHELXL
_refine_ls_goodness_of_fit_ref 1.030
_refine_ls_hydrogen_treatment constr
_refine_ls_matrix_type full
_refine_ls_number_parameters 730
_refine_ls_number_reflns 10839
_refine_ls_number_restraints 31
_refine_ls_restrained_S_all 1.030
_refine_ls_R_factor_all 0.0399
_refine_ls_R_factor_gt 0.0371
_refine_ls_shift/su_max 0.001
_refine_ls_shift/su_mean 0.000
_refine_ls_structure_factor_coef Fsqd
_refine_ls_weighting_details 'calc w=1/[\s^2^(Fo^2^)+(0.0653P)^2^+0.1597P] where P=(Fo^2^+2Fc^2^)/3'
_refine_ls_weighting_scheme calc
_refine_ls_wR_factor_gt 0.0935
_refine_ls_wR_factor_ref 0.0958
_reflns_number_gt 10203
_reflns_number_total 10839
_reflns_threshold_expression I>2\s(I)
_cod_data_source_file jo301638z_si_006.cif
_cod_data_source_block han452
_cod_original_cell_volume 2890.56(16)
_cod_database_code 4027639

loop_
_symmetry_equiv_pos_as_xyz
'x, y, z'
'-x, y+1/2, -z'

loop_
_atom_site_label
_atom_site_type_symbol
_atom_site_fract_x
_atom_site_fract_y
_atom_site_fract_z
_atom_site_U_iso_or_equiv
_atom_site_adp_type
_atom_site_occupancy
_atom_site_symmetry_multiplicity
_atom_site_calc_flag
_atom_site_refinement_flags
Si1 Si 0.61580(3) 0.37954(5) 0.65867(3) 0.02062(11) Uani 1 1 d .
O11 O 0.69272(8) 0.32201(14) 0.73504(7) 0.0266(3) Uani 1 1 d .
O12 O 0.93091(9) 0.47177(14) 0.91803(8) 0.0322(3) Uani 1 1 d .
O13 O 0.86589(8) 0.19573(13) 0.80439(7) 0.0265(3) Uani 1 1 d .
O14 O 1.12656(8) 0.22112(16) 0.98409(8) 0.0326(3) Uani 1 1 d .
N11 N 0.83119(10) 0.15687(18) 0.97267(9) 0.0303(3) Uani 1 1 d U
N12 N 0.85248(12) 0.0951(2) 1.03007(10) 0.0360(4) Uani 1 1 d U
N13 N 0.86218(16) 0.0442(3) 1.08257(12) 0.0640(7) Uani 1 1 d U
N14 N 1.00919(10) 0.26293(16) 1.02122(8) 0.0248(3) Uani 1 1 d .
C11 C 1.05215(13) 0.0525(2) 0.89534(12) 0.0337(4) Uani 1 1 d .
H11A H 1.1096 0.0415 0.8873 0.051 Uiso 1 1 calc R
H11B H 1.0000 0.0339 0.8503 0.051 Uiso 1 1 calc R
H11C H 1.0511 -0.0103 0.9329 0.051 Uiso 1 1 calc R
C12 C 1.04546(11) 0.1946(2) 0.91920(10) 0.0257(4) Uani 1 1 d .
H12 H 1.0449 0.2580 0.8801 0.031 Uiso 1 1 calc R
C13 C 0.96487(11) 0.23202(18) 0.94449(10) 0.0218(4) Uani 1 1 d .
C14 C 0.88630(12) 0.12767(19) 0.92808(10) 0.0237(4) Uani 1 1 d .
H14 H 0.9084 0.0326 0.9326 0.028 Uiso 1 1 calc R
C15 C 0.82020(12) 0.1629(2) 0.85242(10) 0.0244(4) Uani 1 1 d .
H15 H 0.7576 0.1218 0.8329 0.029 Uiso 1 1 calc R
C16 C 0.83270(11) 0.30449(18) 0.83705(10) 0.0223(4) Uani 1 1 d .
C17 C 0.91219(11) 0.35591(18) 0.90170(10) 0.0216(4) Uani 1 1 d .
C18 C 0.76193(12) 0.3984(2) 0.78796(10) 0.0256(4) Uani 1 1 d .
H18A H 0.7345 0.4525 0.8164 0.031 Uiso 1 1 calc R
H18B H 0.7910 0.4606 0.7641 0.031 Uiso 1 1 calc R
C19 C 1.09581(12) 0.25445(18) 1.03677(10) 0.0254(4) Uani 1 1 d .
C110 C 1.16664(13) 0.28189(19) 1.10872(11) 0.0307(4) Uani 1 1 d .
C111 C 1.25877(13) 0.2899(2) 1.11756(13) 0.0385(5) Uani 1 1 d .
H111 H 1.2767 0.2749 1.0777 0.046 Uiso 1 1 calc R
C112 C 1.32429(15) 0.3200(2) 1.18555(14) 0.0470(6) Uani 1 1 d .
H112 H 1.3873 0.3245 1.1921 0.056 Uiso 1 1 calc R
C113 C 1.29826(16) 0.3433(2) 1.24335(14) 0.0480(7) Uani 1 1 d .
H113 H 1.3433 0.3645 1.2895 0.058 Uiso 1 1 calc R
C114 C 1.20664(17) 0.3358(2) 1.23412(12) 0.0447(6) Uani 1 1 d .
H114 H 1.1889 0.3526 1.2739 0.054 Uiso 1 1 calc R
C115 C 1.14036(15) 0.3037(2) 1.16712(12) 0.0364(5) Uani 1 1 d .
H115 H 1.0776 0.2968 1.1612 0.044 Uiso 1 1 calc R
C116 C 0.54622(12) 0.2251(2) 0.61651(10) 0.0258(4) Uani 1 1 d .
C117 C 0.60702(14) 0.1134(2) 0.60462(12) 0.0351(5) Uani 1 1 d .
H11D H 0.5702 0.0321 0.5871 0.053 Uiso 1 1 calc R
H11E H 0.6577 0.0939 0.6504 0.053 Uiso 1 1 calc R
H11F H 0.6319 0.1432 0.5688 0.053 Uiso 1 1 calc R
C118 C 0.46949(12) 0.2617(2) 0.54448(11) 0.0318(5) Uani 1 1 d .
H11G H 0.4965 0.2962 0.5109 0.048 Uiso 1 1 calc R
H11H H 0.4300 0.3306 0.5527 0.048 Uiso 1 1 calc R
H11I H 0.4329 0.1815 0.5237 0.048 Uiso 1 1 calc R
C119 C 0.50205(15) 0.1709(2) 0.66833(12) 0.0365(5) Uani 1 1 d .
H11J H 0.4631 0.2406 0.6767 0.055 Uiso 1 1 calc R
H11K H 0.5503 0.1459 0.7144 0.055 Uiso 1 1 calc R
H11L H 0.4646 0.0918 0.6468 0.055 Uiso 1 1 calc R
C120 C 0.67258(11) 0.46318(19) 0.60136(10) 0.0225(4) Uani 1 1 d .
C121 C 0.71858(12) 0.5856(2) 0.62537(10) 0.0266(4) Uani 1 1 d .
H121 H 0.7191 0.6240 0.6691 0.032 Uiso 1 1 calc R
C122 C 0.76333(13) 0.6518(2) 0.58675(11) 0.0298(4) Uani 1 1 d .
H122 H 0.7952 0.7333 0.6048 0.036 Uiso 1 1 calc R
C123 C 0.76174(12) 0.5995(2) 0.52199(11) 0.0291(4) Uani 1 1 d .
H123 H 0.7916 0.6454 0.4951 0.035 Uiso 1 1 calc R
C124 C 0.71628(12) 0.4798(2) 0.49676(11) 0.0283(4) Uani 1 1 d .
H124 H 0.7148 0.4434 0.4523 0.034 Uiso 1 1 calc R
C125 C 0.67272(12) 0.4123(2) 0.53597(10) 0.0256(4) Uani 1 1 d .
H125 H 0.6424 0.3298 0.5180 0.031 Uiso 1 1 calc R
C126 C 0.54484(11) 0.5104(2) 0.68164(10) 0.0238(4) Uani 1 1 d .
C127 C 0.50584(13) 0.6193(2) 0.63570(11) 0.0286(4) Uani 1 1 d .
H127 H 0.5153 0.6279 0.5915 0.034 Uiso 1 1 calc R
C128 C 0.45346(13) 0.7149(2) 0.65402(12) 0.0328(4) Uani 1 1 d .
H128 H 0.4274 0.7881 0.6224 0.039 Uiso 1 1 calc R
C129 C 0.43926(13) 0.7035(2) 0.71819(11) 0.0335(5) Uani 1 1 d .
H129 H 0.4037 0.7690 0.7307 0.040 Uiso 1 1 calc R
C130 C 0.47687(13) 0.5966(2) 0.76421(11) 0.0316(4) Uani 1 1 d .
H130 H 0.4671 0.5886 0.8083 0.038 Uiso 1 1 calc R
C131 C 0.52888(12) 0.5013(2) 0.74579(10) 0.0262(4) Uani 1 1 d .
H131 H 0.5542 0.4281 0.7776 0.031 Uiso 1 1 calc R
Si2 Si 0.12072(3) 0.72119(5) 0.65711(3) 0.02043(11) Uani 1 1 d .
O21 O 0.46339(8) 0.83119(15) 1.09635(7) 0.0276(3) Uani 1 1 d .
O22 O 0.41228(9) 0.60865(14) 0.92763(8) 0.0313(3) Uani 1 1 d .
O23 O 0.25406(8) 0.87132(14) 0.88162(7) 0.0277(3) Uani 1 1 d .
O24 O 0.19954(8) 0.77185(14) 0.73436(7) 0.0266(3) Uani 1 1 d .
N21 N 0.47820(11) 0.95344(17) 0.87816(9) 0.0294(3) Uani 1 1 d U
N22 N 0.55733(11) 0.99262(18) 0.91502(10) 0.0313(4) Uani 1 1 d U
N23 N 0.63119(12) 1.0248(2) 0.94143(12) 0.0466(5) Uani 1 1 d U
N24 N 0.52620(9) 0.81669(16) 1.01144(8) 0.0226(3) Uani 1 1 d .
C21 C 0.35050(14) 1.0008(2) 1.03735(11) 0.0338(5) Uani 1 1 d .
H21A H 0.3315 1.0014 1.0789 0.051 Uiso 1 1 calc R
H21B H 0.2979 1.0237 0.9934 0.051 Uiso 1 1 calc R
H21C H 0.3995 1.0668 1.0451 0.051 Uiso 1 1 calc R
C22 C 0.38545(11) 0.86169(19) 1.02911(10) 0.0238(4) Uani 1 1 d .
H22 H 0.3356 0.7940 1.0216 0.029 Uiso 1 1 calc R
C23 C 0.42836(11) 0.84193(18) 0.97038(9) 0.0207(4) Uani 1 1 d .
C24 C 0.41172(12) 0.95833(19) 0.91488(10) 0.0244(4) Uani 1 1 d .
H24 H 0.4098 1.0483 0.9366 0.029 Uiso 1 1 calc R
C25 C 0.32128(12) 0.9220(2) 0.85487(10) 0.0254(4) Uani 1 1 d .
H25 H 0.3009 0.9716 0.8079 0.031 Uiso 1 1 calc R
C26 C 0.30546(11) 0.77628(19) 0.85543(10) 0.0225(4) Uani 1 1 d .
C27 C 0.38441(11) 0.72207(19) 0.91979(9) 0.0212(4) Uani 1 1 d .
C28 C 0.25381(11) 0.68908(19) 0.79243(10) 0.0232(4) Uani 1 1 d .
H28A H 0.2973 0.6359 0.7779 0.028 Uiso 1 1 calc R
H28B H 0.2140 0.6260 0.8058 0.028 Uiso 1 1 calc R
C29 C 0.53725(11) 0.81403(18) 1.07764(10) 0.0225(4) Uani 1 1 d .
C210 C 0.62609(11) 0.79266(18) 1.13811(10) 0.0241(4) Uani 1 1 d .
C211 C 0.62861(13) 0.75041(19) 1.20519(10) 0.0276(4) Uani 1 1 d .
H211 H 0.5731 0.7365 1.2128 0.033 Uiso 1 1 calc R
C212 C 0.71266(13) 0.7286(2) 1.26121(11) 0.0317(4) Uani 1 1 d .
H212 H 0.7146 0.6983 1.3069 0.038 Uiso 1 1 calc R
C213 C 0.79342(13) 0.7508(2) 1.25037(12) 0.0346(5) Uani 1 1 d .
H213 H 0.8508 0.7365 1.2888 0.041 Uiso 1 1 calc R
C214 C 0.79094(13) 0.7940(2) 1.18359(13) 0.0374(5) Uani 1 1 d .
H214 H 0.8466 0.8101 1.1765 0.045 Uiso 1 1 calc R
C215 C 0.70728(13) 0.8138(2) 1.12700(11) 0.0311(4) Uani 1 1 d .
H215 H 0.7055 0.8416 1.0809 0.037 Uiso 1 1 calc R
C216 C 0.05126(12) 0.8781(2) 0.61804(10) 0.0253(4) Uani 1 1 d .
C217 C 0.10917(14) 0.9879(2) 0.60164(12) 0.0339(5) Uani 1 1 d .
H21D H 0.1273 0.9584 0.5620 0.051 Uiso 1 1 calc R
H21E H 0.1642 1.0049 0.6449 0.051 Uiso 1 1 calc R
H21F H 0.0730 1.0707 0.5875 0.051 Uiso 1 1 calc R
C218 C -0.03027(12) 0.8401(2) 0.54857(11) 0.0325(5) Uani 1 1 d .
H21G H -0.0669 0.9204 0.5282 0.049 Uiso 1 1 calc R
H21H H -0.0686 0.7733 0.5600 0.049 Uiso 1 1 calc R
H21I H -0.0072 0.8023 0.5133 0.049 Uiso 1 1 calc R
C219 C 0.01363(16) 0.9333(3) 0.67404(12) 0.0398(5) Uani 1 1 d .
H21J H 0.0648 0.9509 0.7198 0.060 Uiso 1 1 calc R
H21K H -0.0278 0.8670 0.6820 0.060 Uiso 1 1 calc R
H21L H -0.0200 1.0170 0.6559 0.060 Uiso 1 1 calc R
C220 C 0.04792(11) 0.5886(2) 0.67642(10) 0.0230(4) Uani 1 1 d .
C221 C 0.02465(12) 0.5961(2) 0.73746(10) 0.0282(4) Uani 1 1 d .
H221 H 0.0461 0.6697 0.7698 0.034 Uiso 1 1 calc R
C222 C -0.02914(13) 0.4982(3) 0.75171(11) 0.0360(5) Uani 1 1 d .
H222 H -0.0442 0.5055 0.7934 0.043 Uiso 1 1 calc R
C223 C -0.06085(13) 0.3901(2) 0.70559(12) 0.0366(5) Uani 1 1 d .
H223 H -0.0975 0.3230 0.7155 0.044 Uiso 1 1 calc R
C224 C -0.03870(13) 0.3804(2) 0.64459(11) 0.0346(5) Uani 1 1 d .
H224 H -0.0602 0.3063 0.6127 0.041 Uiso 1 1 calc R
C225 C 0.01482(12) 0.4786(2) 0.63004(11) 0.0285(4) Uani 1 1 d .
H225 H 0.0292 0.4711 0.5880 0.034 Uiso 1 1 calc R
C226 C 0.17677(11) 0.64093(19) 0.59843(10) 0.0229(4) Uani 1 1 d .
C227 C 0.22781(12) 0.5225(2) 0.62367(11) 0.0274(4) Uani 1 1 d .
H227 H 0.2331 0.4870 0.6693 0.033 Uiso 1 1 calc R
C228 C 0.27041(13) 0.4566(2) 0.58362(11) 0.0309(4) Uani 1 1 d .
H228 H 0.3049 0.3772 0.6021 0.037 Uiso 1 1 calc R
C229 C 0.26295(12) 0.5059(2) 0.51669(11) 0.0290(4) Uani 1 1 d .
H229 H 0.2922 0.4607 0.4892 0.035 Uiso 1 1 calc R
C230 C 0.21271(12) 0.6212(2) 0.49012(11) 0.0274(4) Uani 1 1 d .
H230 H 0.2068 0.6550 0.4440 0.033 Uiso 1 1 calc R
C231 C 0.17063(12) 0.6881(2) 0.53100(10) 0.0252(4) Uani 1 1 d .
H231 H 0.1369 0.7679 0.5123 0.030 Uiso 1 1 calc R

loop_
_atom_site_aniso_label
_atom_site_aniso_U_11
_atom_site_aniso_U_22
_atom_site_aniso_U_33
_atom_site_aniso_U_23
_atom_site_aniso_U_13
_atom_site_aniso_U_12
Si1 0.0197(2) 0.0222(3) 0.0191(3) -0.00020(18) 0.00635(18) 0.00002(17)
O11 0.0244(6) 0.0266(7) 0.0235(7) 0.0004(5) 0.0030(5) -0.0014(5)
O12 0.0353(7) 0.0214(7) 0.0323(8) 0.0002(6) 0.0040(6) -0.0032(5)
O13 0.0313(6) 0.0257(7) 0.0242(7) -0.0011(5) 0.0123(5) 0.0009(5)
O14 0.0205(6) 0.0408(8) 0.0341(8) -0.0054(6) 0.0075(5) -0.0018(6)
N11 0.0275(7) 0.0360(9) 0.0297(8) 0.0054(6) 0.0132(7) -0.0010(6)
N12 0.0362(9) 0.0454(11) 0.0289(9) 0.0064(7) 0.0153(8) -0.0002(8)
N13 0.0694(14) 0.091(2) 0.0370(12) 0.0262(11) 0.0261(11) 0.0171(13)
N14 0.0257(7) 0.0221(8) 0.0227(9) 0.0014(6) 0.0046(6) 0.0009(6)
C11 0.0327(9) 0.0336(11) 0.0358(12) -0.0040(9) 0.0138(9) 0.0040(8)
C12 0.0221(8) 0.0296(10) 0.0253(10) 0.0007(7) 0.0086(7) -0.0001(7)
C13 0.0223(8) 0.0199(9) 0.0223(10) 0.0014(7) 0.0073(7) -0.0007(7)
C14 0.0257(8) 0.0213(9) 0.0236(10) 0.0004(7) 0.0086(7) -0.0020(7)
C15 0.0240(8) 0.0241(10) 0.0235(10) -0.0008(7) 0.0071(8) -0.0027(7)
C16 0.0222(8) 0.0236(9) 0.0210(10) -0.0004(7) 0.0082(7) -0.0007(7)
C17 0.0219(7) 0.0226(10) 0.0199(9) 0.0013(7) 0.0074(7) -0.0003(7)
C18 0.0258(8) 0.0252(11) 0.0234(10) 0.0006(7) 0.0063(7) -0.0004(7)
C19 0.0258(8) 0.0192(9) 0.0264(10) 0.0021(7) 0.0044(7) 0.0001(6)
C110 0.0301(9) 0.0185(9) 0.0332(12) 0.0040(8) 0.0000(8) 0.0002(7)
C111 0.0295(9) 0.0285(11) 0.0467(14) -0.0005(9) 0.0019(9) 0.0010(8)
C112 0.0325(10) 0.0320(12) 0.0541(16) 0.0004(11) -0.0093(10) 0.0008(9)
C113 0.0498(13) 0.0271(12) 0.0392(15) 0.0023(10) -0.0153(11) -0.0006(10)
C114 0.0579(13) 0.0348(13) 0.0288(13) 0.0056(9) 0.0018(10) 0.0019(10)
C115 0.0380(10) 0.0304(12) 0.0320(12) 0.0081(9) 0.0031(9) 0.0007(9)
C116 0.0249(8) 0.0273(10) 0.0259(10) -0.0023(8) 0.0102(8) -0.0028(8)
C117 0.0399(11) 0.0248(11) 0.0428(13) -0.0017(9) 0.0178(10) -0.0004(9)
C118 0.0241(8) 0.0411(13) 0.0278(11) -0.0078(9) 0.0069(8) -0.0051(8)
C119 0.0424(11) 0.0377(12) 0.0345(13) -0.0041(9) 0.0201(10) -0.0127(9)
C120 0.0190(7) 0.0252(10) 0.0225(10) 0.0026(7) 0.0069(7) 0.0022(7)
C121 0.0277(8) 0.0280(11) 0.0223(10) -0.0010(8) 0.0074(8) -0.0021(7)
C122 0.0285(9) 0.0282(11) 0.0302(11) -0.0011(8) 0.0083(8) -0.0057(8)
C123 0.0243(8) 0.0338(11) 0.0318(11) 0.0052(8) 0.0134(8) 0.0004(8)
C124 0.0271(9) 0.0342(11) 0.0275(11) -0.0023(8) 0.0147(8) 0.0029(8)
C125 0.0247(8) 0.0258(10) 0.0285(11) -0.0015(8) 0.0127(8) -0.0008(7)
C126 0.0207(8) 0.0259(10) 0.0232(10) -0.0013(7) 0.0066(7) -0.0019(7)
C127 0.0288(9) 0.0316(11) 0.0254(11) 0.0010(8) 0.0101(8) 0.0015(8)
C128 0.0304(9) 0.0310(11) 0.0359(12) 0.0024(9) 0.0110(8) 0.0056(8)
C129 0.0286(9) 0.0350(12) 0.0389(13) -0.0070(9) 0.0151(9) 0.0044(8)
C130 0.0302(9) 0.0411(12) 0.0261(11) -0.0031(9) 0.0137(8) 0.0000(8)
C131 0.0251(8) 0.0309(11) 0.0223(11) 0.0005(8) 0.0085(7) -0.0006(7)
Si2 0.0195(2) 0.0233(3) 0.0174(3) 0.00053(18) 0.00570(18) -0.00140(18)
O21 0.0237(6) 0.0383(8) 0.0198(7) 0.0010(5) 0.0068(5) 0.0056(5)
O22 0.0370(7) 0.0186(7) 0.0303(8) -0.0003(5) 0.0036(6) 0.0025(6)
O23 0.0241(6) 0.0284(7) 0.0303(8) -0.0020(5) 0.0098(5) 0.0024(5)
O24 0.0264(6) 0.0272(7) 0.0206(7) 0.0024(5) 0.0025(5) -0.0026(5)
N21 0.0313(6) 0.0301(9) 0.0276(9) 0.0013(7) 0.0118(6) -0.0031(6)
N22 0.0321(6) 0.0270(9) 0.0382(10) -0.0022(7) 0.0171(7) -0.0025(6)
N23 0.0345(7) 0.0481(12) 0.0620(14) -0.0145(10) 0.0236(8) -0.0117(8)
N24 0.0219(7) 0.0215(8) 0.0222(8) -0.0013(6) 0.0057(6) 0.0007(6)
C21 0.0318(9) 0.0360(12) 0.0311(12) -0.0054(9) 0.0089(9) 0.0090(8)
C22 0.0206(7) 0.0287(10) 0.0187(9) 0.0000(7) 0.0034(7) 0.0018(7)
C23 0.0211(7) 0.0199(9) 0.0196(9) -0.0013(7) 0.0058(7) -0.0005(6)
C24 0.0258(8) 0.0225(9) 0.0233(10) 0.0007(7) 0.0074(7) 0.0002(7)
C25 0.0258(8) 0.0259(10) 0.0217(10) 0.0022(7) 0.0055(8) 0.0013(7)
C26 0.0214(7) 0.0241(9) 0.0208(10) -0.0002(7) 0.0065(7) 0.0007(7)
C27 0.0236(7) 0.0214(9) 0.0186(9) 0.0015(7) 0.0081(7) -0.0021(7)
C28 0.0218(7) 0.0237(10) 0.0205(10) 0.0000(7) 0.0037(7) -0.0013(7)
C29 0.0239(8) 0.0166(8) 0.0260(11) -0.0021(7) 0.0080(7) 0.0002(6)
C210 0.0254(8) 0.0188(9) 0.0248(10) -0.0036(7) 0.0055(7) 0.0002(7)
C211 0.0295(9) 0.0261(10) 0.0263(10) -0.0025(7) 0.0094(8) 0.0033(7)
C212 0.0376(10) 0.0273(10) 0.0242(11) -0.0025(8) 0.0047(8) 0.0053(8)
C213 0.0276(9) 0.0286(12) 0.0349(13) -0.0042(9) -0.0027(8) 0.0026(7)
C214 0.0232(9) 0.0388(13) 0.0452(14) 0.0023(10) 0.0072(9) -0.0010(8)
C215 0.0296(9) 0.0302(11) 0.0328(12) 0.0021(8) 0.0109(8) -0.0003(8)
C216 0.0249(8) 0.0273(10) 0.0240(10) 0.0026(8) 0.0095(7) 0.0031(8)
C217 0.0375(10) 0.0261(11) 0.0383(13) 0.0005(9) 0.0145(9) -0.0020(8)
C218 0.0231(8) 0.0409(12) 0.0299(11) 0.0090(9) 0.0060(8) 0.0031(8)
C219 0.0485(12) 0.0373(13) 0.0394(14) 0.0043(10) 0.0233(11) 0.0140(10)
C220 0.0199(8) 0.0278(10) 0.0206(10) 0.0028(7) 0.0067(7) -0.0009(7)
C221 0.0258(8) 0.0361(11) 0.0222(10) 0.0003(8) 0.0083(8) -0.0030(8)
C222 0.0330(10) 0.0520(14) 0.0268(12) 0.0028(9) 0.0155(9) -0.0062(9)
C223 0.0325(9) 0.0421(13) 0.0333(12) 0.0075(10) 0.0104(9) -0.0120(9)
C224 0.0341(9) 0.0360(12) 0.0306(12) -0.0026(9) 0.0087(9) -0.0120(9)
C225 0.0291(9) 0.0322(11) 0.0235(11) 0.0002(8) 0.0090(8) -0.0055(8)
C226 0.0201(8) 0.0237(10) 0.0241(10) -0.0004(7) 0.0075(7) -0.0025(7)
C227 0.0278(9) 0.0282(11) 0.0255(11) 0.0047(8) 0.0091(8) 0.0020(7)
C228 0.0295(9) 0.0275(11) 0.0375(12) 0.0031(9) 0.0147(9) 0.0049(8)
C229 0.0261(8) 0.0302(11) 0.0351(12) -0.0045(8) 0.0166(8) -0.0009(8)
C230 0.0280(9) 0.0316(11) 0.0250(11) 0.0016(8) 0.0126(8) -0.0020(8)
C231 0.0248(8) 0.0238(10) 0.0281(11) 0.0036(7) 0.0111(7) 0.0004(7)

loop_
_atom_type_symbol
_atom_type_description
_atom_type_scat_dispersion_real
_atom_type_scat_dispersion_imag
_atom_type_scat_source
C C 0.0181 0.0091 'International Tables Vol C Tables 4.2.6.8 and 6.1.1.4'
H H 0.0000 0.0000 'International Tables Vol C Tables 4.2.6.8 and 6.1.1.4'
N N 0.0311 0.0180 'International Tables Vol C Tables 4.2.6.8 and 6.1.1.4'
O O 0.0492 0.0322 'International Tables Vol C Tables 4.2.6.8 and 6.1.1.4'
Si Si 0.2541 0.3302 'International Tables Vol C Tables 4.2.6.8 and 6.1.1.4'

loop_
_geom_angle_atom_site_label_1
_geom_angle_atom_site_label_2
_geom_angle_atom_site_label_3
_geom_angle
_geom_angle_publ_flag
O11 SI1 C126 108.13(8) y
O11 SI1 C120 111.29(7) y
C126 SI1 C120 107.48(8) y
O11 SI1 C116 103.27(8) y
C126 SI1 C116 112.01(8) y
C120 SI1 C116 114.52(8) y
C18 O11 SI1 126.28(12) y
C15 O13 C16 61.19(12) y
C19 O14 C12 106.61(13) y
N12 N11 C14 116.35(17) y
N13 N12 N11 171.7(2) y
C19 N14 C13 106.65(15) y
C12 C11 H11A 109.5 ?
C12 C11 H11B 109.5 ?
H11A C11 H11B 109.5 ?
C12 C11 H11C 109.5 ?
H11A C11 H11C 109.5 ?
H11B C11 H11C 109.5 ?
O14 C12 C11 107.96(15) y
O14 C12 C13 102.28(14) y
C11 C12 C13 118.87(16) y
O14 C12 H12 109.1 ?
C11 C12 H12 109.1 ?
C13 C12 H12 109.1 ?
N14 C13 C17 110.89(14) y
N14 C13 C14 113.09(14) y
C17 C13 C14 101.42(13) y
N14 C13 C12 105.17(13) y
C17 C13 C12 109.84(14) y
C14 C13 C12 116.50(15) y
N11 C14 C15 102.44(14) y
N11 C14 C13 109.83(15) y
C15 C14 C13 104.42(15) y
N11 C14 H14 113.1 ?
C15 C14 H14 113.1 ?
C13 C14 H14 113.1 ?
O13 C15 C16 60.18(11) y
O13 C15 C14 112.94(14) y
C16 C15 C14 109.46(16) y
O13 C15 H15 120 ?
C16 C15 H15 120 ?
C14 C15 H15 120 ?
O13 C16 C15 58.63(11) y
O13 C16 C18 118.23(15) y
C15 C16 C18 127.49(15) y
O13 C16 C17 108.29(13) y
C15 C16 C17 106.22(15) y
C18 C16 C17 121.30(16) y
O12 C17 C16 126.57(16) y
O12 C17 C13 125.92(16) y
C16 C17 C13 107.49(14) y
O11 C18 C16 108.96(15) y
O11 C18 H18A 109.9 ?
C16 C18 H18A 109.9 ?
O11 C18 H18B 109.9 ?
C16 C18 H18B 109.9 ?
H18A C18 H18B 108.3 ?
N14 C19 O14 119.01(17) y
N14 C19 C110 124.70(18) y
O14 C19 C110 116.27(16) y
C115 C110 C111 120.4(2) y
C115 C110 C19 119.42(17) y
C111 C110 C19 120.2(2) y
C110 C111 C112 119.3(2) y
C110 C111 H111 120.4 ?
C112 C111 H111 120.4 ?
C113 C112 C111 120.5(2) y
C113 C112 H112 119.8 ?
C111 C112 H112 119.8 ?
C112 C113 C114 120.0(2) y
C112 C113 H113 120 ?
C114 C113 H113 120 ?
C113 C114 C115 120.5(2) y
C113 C114 H114 119.7 ?
C115 C114 H114 119.7 ?
C114 C115 C110 119.4(2) y
C114 C115 H115 120.3 ?
C110 C115 H115 120.3 ?
C118 C116 C117 109.99(17) y
C118 C116 C119 108.52(15) y
C117 C116 C119 108.13(18) y
C118 C116 SI1 110.16(14) y
C117 C116 SI1 111.50(12) y
C119 C116 SI1 108.47(14) y
C116 C117 H11D 109.5 ?
C116 C117 H11E 109.5 ?
H11D C117 H11E 109.5 ?
C116 C117 H11F 109.5 ?
H11D C117 H11F 109.5 ?
H11E C117 H11F 109.5 ?
C116 C118 H11G 109.5 ?
C116 C118 H11H 109.5 ?
H11G C118 H11H 109.5 ?
C116 C118 H11I 109.5 ?
H11G C118 H11I 109.5 ?
H11H C118 H11I 109.5 ?
C116 C119 H11J 109.5 ?
C116 C119 H11K 109.5 ?
H11J C119 H11K 109.5 ?
C116 C119 H11L 109.5 ?
H11J C119 H11L 109.5 ?
H11K C119 H11L 109.5 ?
C125 C120 C121 116.79(17) y
C125 C120 SI1 124.82(14) y
C121 C120 SI1 118.38(15) y
C122 C121 C120 121.65(19) y
C122 C121 H121 119.2 ?
C120 C121 H121 119.2 ?
C123 C122 C121 120.24(19) y
C123 C122 H122 119.9 ?
C121 C122 H122 119.9 ?
C124 C123 C122 119.32(18) y
C124 C123 H123 120.3 ?
C122 C123 H123 120.3 ?
C123 C124 C125 120.50(19) y
C123 C124 H124 119.8 ?
C125 C124 H124 119.8 ?
C124 C125 C120 121.49(18) y
C124 C125 H125 119.3 ?
C120 C125 H125 119.3 ?
C131 C126 C127 117.66(18) y
C131 C126 SI1 120.34(15) y
C127 C126 SI1 121.99(14) y
C128 C127 C126 120.83(19) y
C128 C127 H127 119.6 ?
C126 C127 H127 119.6 ?
C129 C128 C127 120.2(2) y
C129 C128 H128 119.9 ?
C127 C128 H128 119.9 ?
C128 C129 C130 119.96(19) y
C128 C129 H129 120 ?
C130 C129 H129 120 ?
C129 C130 C131 119.79(19) y
C129 C130 H130 120.1 ?
C131 C130 H130 120.1 ?
C130 C131 C126 121.59(19) y
C130 C131 H131 119.2 ?
C126 C131 H131 119.2 ?
O24 SI2 C220 108.92(8) y
O24 SI2 C226 110.29(7) y
C220 SI2 C226 106.96(8) y
O24 SI2 C216 104.26(8) y
C220 SI2 C216 111.21(8) y
C226 SI2 C216 115.11(8) y
C29 O21 C22 106.32(13) y
C25 O23 C26 60.95(12) y
C28 O24 SI2 126.57(12) y
N22 N21 C24 115.44(16) y
N23 N22 N21 171.9(2) y
C29 N24 C23 106.92(14) y
C22 C21 H21A 109.5 ?
C22 C21 H21B 109.5 ?
H21A C21 H21B 109.5 ?
C22 C21 H21C 109.5 ?
H21A C21 H21C 109.5 ?
H21B C21 H21C 109.5 ?
O21 C22 C21 107.50(15) y
O21 C22 C23 102.20(12) y
C21 C22 C23 117.96(16) y
O21 C22 H22 109.6 ?
C21 C22 H22 109.6 ?
C23 C22 H22 109.6 ?
N24 C23 C27 110.48(14) y
N24 C23 C24 112.72(14) y
C27 C23 C24 101.26(13) y
N24 C23 C22 104.98(13) y
C27 C23 C22 111.85(14) y
C24 C23 C22 115.71(15) y
N21 C24 C25 103.12(15) y
N21 C24 C23 111.42(15) y
C25 C24 C23 103.97(14) y
N21 C24 H24 112.5 ?
C25 C24 H24 112.5 ?
C23 C24 H24 112.5 ?
O23 C25 C26 60.21(12) y
O23 C25 C24 112.99(15) y
C26 C25 C24 109.83(15) y
O23 C25 H25 119.9 ?
C26 C25 H25 119.9 ?
C24 C25 H25 119.9 ?
O23 C26 C25 58.84(12) y
O23 C26 C28 118.59(14) y
C25 C26 C28 127.35(17) y
O23 C26 C27 108.36(14) y
C25 C26 C27 105.73(15) y
C28 C26 C27 121.45(16) y
O22 C27 C26 126.15(17) y
O22 C27 C23 126.05(16) y
C26 C27 C23 107.58(15) y
O24 C28 C26 108.72(15) y
O24 C28 H28A 109.9 ?
C26 C28 H28A 109.9 ?
O24 C28 H28B 109.9 ?
C26 C28 H28B 109.9 ?
H28A C28 H28B 108.3 ?
N24 C29 O21 119.18(15) y
N24 C29 C210 124.91(16) y
O21 C29 C210 115.91(15) y
C211 C210 C215 120.19(17) y
C211 C210 C29 120.45(16) y
C215 C210 C29 119.36(17) y
C210 C211 C212 119.80(18) y
C210 C211 H211 120.1 ?
C212 C211 H211 120.1 ?
C213 C212 C211 120.0(2) y
C213 C212 H212 120 ?
C211 C212 H212 120 ?
C212 C213 C214 120.21(18) y
C212 C213 H213 119.9 ?
C214 C213 H213 119.9 ?
C213 C214 C215 120.13(19) y
C213 C214 H214 119.9 ?
C215 C214 H214 119.9 ?
C214 C215 C210 119.64(19) y
C214 C215 H215 120.2 ?
C210 C215 H215 120.2 ?
C217 C216 C218 110.07(16) y
C217 C216 C219 108.58(18) y
C218 C216 C219 108.83(16) y
C217 C216 SI2 112.23(12) y
C218 C216 SI2 108.85(14) y
C219 C216 SI2 108.20(14) y
C216 C217 H21D 109.5 ?
C216 C217 H21E 109.5 ?
H21D C217 H21E 109.5 ?
C216 C217 H21F 109.5 ?
H21D C217 H21F 109.5 ?
H21E C217 H21F 109.5 ?
C216 C218 H21G 109.5 ?
C216 C218 H21H 109.5 ?
H21G C218 H21H 109.5 ?
C216 C218 H21I 109.5 ?
H21G C218 H21I 109.5 ?
H21H C218 H21I 109.5 ?
C216 C219 H21J 109.5 ?
C216 C219 H21K 109.5 ?
H21J C219 H21K 109.5 ?
C216 C219 H21L 109.5 ?
H21J C219 H21L 109.5 ?
H21K C219 H21L 109.5 ?
C221 C220 C225 117.57(17) y
C221 C220 SI2 121.28(15) y
C225 C220 SI2 121.15(14) y
C222 C221 C220 121.3(2) y
C222 C221 H221 119.4 ?
C220 C221 H221 119.4 ?
C223 C222 C221 120.41(19) y
C223 C222 H222 119.8 ?
C221 C222 H222 119.8 ?
C222 C223 C224 119.4(2) y
C222 C223 H223 120.3 ?
C224 C223 H223 120.3 ?
C223 C224 C225 120.3(2) y
C223 C224 H224 119.9 ?
C225 C224 H224 119.9 ?
C224 C225 C220 121.04(19) y
C224 C225 H225 119.5 ?
C220 C225 H225 119.5 ?
C231 C226 C227 116.82(18) y
C231 C226 SI2 125.24(14) y
C227 C226 SI2 117.93(14) y
C228 C227 C226 121.60(19) y
C228 C227 H227 119.2 ?
C226 C227 H227 119.2 ?
C227 C228 C229 120.21(19) y
C227 C228 H228 119.9 ?
C229 C228 H228 119.9 ?
C230 C229 C228 119.60(18) y
C230 C229 H229 120.2 ?
C228 C229 H229 120.2 ?
C229 C230 C231 120.00(19) y
C229 C230 H230 120 ?
C231 C230 H230 120 ?
C226 C231 C230 121.76(18) y
C226 C231 H231 119.1 ?
C230 C231 H231 119.1 ?

loop_
_geom_bond_atom_site_label_1
_geom_bond_atom_site_label_2
_geom_bond_distance
_geom_bond_publ_flag
Si1 O11 1.6515(13) y
Si1 C126 1.8791(19) y
Si1 C120 1.8866(19) y
Si1 C116 1.890(2) y
O11 C18 1.419(2) y
O12 C17 1.204(2) y
O13 C15 1.434(2) y
O13 C16 1.457(2) y
O14 C19 1.352(2) y
O14 C12 1.460(2) y
N11 N12 1.230(2) y
N11 C14 1.484(2) y
N12 N13 1.121(3) y
N14 C19 1.280(2) y
N14 C13 1.457(2) y
C11 C12 1.508(3) y
C11 H11a 0.98 ?
C11 H11b 0.98 ?
C11 H11c 0.98 ?
C12 C13 1.573(2) y
C12 H12 1 ?
C13 C17 1.550(2) y
C13 C14 1.551(2) y
C14 C15 1.518(3) y
C14 H14 1 ?
C15 C16 1.471(3) y
C15 H15 1 ?
C16 C18 1.501(2) y
C16 C17 1.509(2) y
C18 H18a 0.99 ?
C18 H18b 0.99 ?
C19 C110 1.475(3) y
C110 C115 1.391(3) y
C110 C111 1.393(3) y
C111 C112 1.393(3) y
C111 H111 0.95 ?
C112 C113 1.380(4) y
C112 H112 0.95 ?
C113 C114 1.383(4) y
C113 H113 0.95 ?
C114 C115 1.388(3) y
C114 H114 0.95 ?
C115 H115 0.95 ?
C116 C118 1.533(3) y
C116 C117 1.541(3) y
C116 C119 1.542(3) y
C117 H11d 0.98 ?
C117 H11e 0.98 ?
C117 H11f 0.98 ?
C118 H11g 0.98 ?
C118 H11h 0.98 ?
C118 H11i 0.98 ?
C119 H11j 0.98 ?
C119 H11k 0.98 ?
C119 H11l 0.98 ?
C120 C125 1.400(3) y
C120 C121 1.406(3) y
C121 C122 1.388(3) y
C121 H121 0.95 ?
C122 C123 1.384(3) y
C122 H122 0.95 ?
C123 C124 1.383(3) y
C123 H123 0.95 ?
C124 C125 1.390(3) y
C124 H124 0.95 ?
C125 H125 0.95 ?
C126 C131 1.396(3) y
C126 C127 1.403(3) y
C127 C128 1.393(3) y
C127 H127 0.95 ?
C128 C129 1.384(3) y
C128 H128 0.95 ?
C129 C130 1.384(3) y
C129 H129 0.95 ?
C130 C131 1.389(3) y
C130 H130 0.95 ?
C131 H131 0.95 ?
Si2 O24 1.6525(13) y
Si2 C220 1.8779(19) y
Si2 C226 1.8856(19) y
Si2 C216 1.897(2) y
O21 C29 1.356(2) y
O21 C22 1.469(2) y
O22 C27 1.200(2) y
O23 C25 1.441(2) y
O23 C26 1.461(2) y
O24 C28 1.416(2) y
N21 N22 1.246(2) y
N21 C24 1.484(2) y
N22 N23 1.126(2) y
N24 C29 1.266(2) y
N24 C23 1.467(2) y
C21 C22 1.520(3) y
C21 H21a 0.98 ?
C21 H21b 0.98 ?
C21 H21c 0.98 ?
C22 C23 1.567(2) y
C22 H22 1 ?
C23 C27 1.548(2) y
C23 C24 1.555(3) y
C24 C25 1.519(2) y
C24 H24 1 ?
C25 C26 1.472(3) y
C25 H25 1 ?
C26 C28 1.492(2) y
C26 C27 1.511(2) y
C28 H28a 0.99 ?
C28 H28b 0.99 ?
C29 C210 1.478(2) y
C210 C211 1.389(3) y
C210 C215 1.390(3) y
C211 C212 1.390(3) y
C211 H211 0.95 ?
C212 C213 1.382(3) y
C212 H212 0.95 ?
C213 C214 1.386(3) y
C213 H213 0.95 ?
C214 C215 1.388(3) y
C214 H214 0.95 ?
C215 H215 0.95 ?
C216 C217 1.534(3) y
C216 C218 1.540(3) y
C216 C219 1.547(3) y
C217 H21d 0.98 ?
C217 H21e 0.98 ?
C217 H21f 0.98 ?
C218 H21g 0.98 ?
C218 H21h 0.98 ?
C218 H21i 0.98 ?
C219 H21j 0.98 ?
C219 H21k 0.98 ?
C219 H21l 0.98 ?
C220 C221 1.398(3) y
C220 C225 1.402(3) y
C221 C222 1.387(3) y
C221 H221 0.95 ?
C222 C223 1.381(3) y
C222 H222 0.95 ?
C223 C224 1.389(3) y
C223 H223 0.95 ?
C224 C225 1.389(3) y
C224 H224 0.95 ?
C225 H225 0.95 ?
C226 C231 1.393(3) y
C226 C227 1.408(3) y
C227 C228 1.385(3) y
C227 H227 0.95 ?
C228 C229 1.385(3) y
C228 H228 0.95 ?
C229 C230 1.381(3) y
C229 H229 0.95 ?
C230 C231 1.396(3) y
C230 H230 0.95 ?
C231 H231 0.95 ?

loop_
_geom_torsion_atom_site_label_1
_geom_torsion_atom_site_label_2
_geom_torsion_atom_site_label_3
_geom_torsion_atom_site_label_4
_geom_torsion
_geom_torsion_publ_flag
C126 SI1 O11 C18 -60.46(16) y
C120 SI1 O11 C18 57.37(16) y
C116 SI1 O11 C18 -179.30(14) y
C19 O14 C12 C11 -121.36(17) y
C19 O14 C12 C13 4.79(18) y
C19 N14 C13 C17 -115.35(16) y
C19 N14 C13 C14 131.51(16) y
C19 N14 C13 C12 3.33(19) y
O14 C12 C13 N14 -4.94(18) y
C11 C12 C13 N14 113.77(18) y
O14 C12 C13 C17 114.44(15) y
C11 C12 C13 C17 -126.85(18) y
O14 C12 C13 C14 -131.04(16) y
C11 C12 C13 C14 -12.3(2) y
N12 N11 C14 C15 154.68(18) y
N12 N11 C14 C13 -94.8(2) y
N14 C13 C14 N11 41.6(2) y
C17 C13 C14 N11 -77.23(17) y
C12 C13 C14 N11 163.59(15) y
N14 C13 C14 C15 150.77(15) y
C17 C13 C14 C15 31.99(17) y
C12 C13 C14 C15 -87.20(18) y
C16 O13 C15 C14 -100.05(17) y
N11 C14 C15 O13 156.15(15) y
C13 C14 C15 O13 41.6(2) y
N11 C14 C15 C16 91.18(17) y
C13 C14 C15 C16 -23.37(19) y
C15 O13 C16 C18 -118.80(18) y
C15 O13 C16 C17 98.22(16) y
C14 C15 C16 O13 105.90(15) y
O13 C15 C16 C18 103.3(2) y
C14 C15 C16 C18 -150.78(18) y
O13 C15 C16 C17 -101.85(14) y
C14 C15 C16 C17 4.04(19) y
O13 C16 C17 O12 136.53(19) y
C15 C16 C17 O12 -161.82(19) y
C18 C16 C17 O12 -5.1(3) y
O13 C16 C17 C13 -44.52(17) y
C15 C16 C17 C13 17.13(18) y
C18 C16 C17 C13 173.86(15) y
N14 C13 C17 O12 28.1(2) y
C14 C13 C17 O12 148.41(19) y
C12 C13 C17 O12 -87.8(2) y
N14 C13 C17 C16 -150.90(14) y
C14 C13 C17 C16 -30.55(17) y
C12 C13 C17 C16 93.28(16) y
SI1 O11 C18 C16 -163.81(12) y
O13 C16 C18 O11 45.7(2) y
C15 C16 C18 O11 -24.8(2) y
C17 C16 C18 O11 -176.26(15) y
C13 N14 C19 O14 -0.2(2) y
C13 N14 C19 C110 178.17(17) y
C12 O14 C19 N14 -3.3(2) y
C12 O14 C19 C110 178.21(16) y
N14 C19 C110 C115 7.9(3) y
O14 C19 C110 C115 -173.69(18) y
N14 C19 C110 C111 -170.20(19) y
O14 C19 C110 C111 8.2(3) y
C115 C110 C111 C112 0.0(3) y
C19 C110 C111 C112 178.0(2) y
C110 C111 C112 C113 -0.8(3) y
C111 C112 C113 C114 0.5(4) y
C112 C113 C114 C115 0.6(4) y
C113 C114 C115 C110 -1.3(3) y
C111 C110 C115 C114 1.1(3) y
C19 C110 C115 C114 -177.0(2) y
O11 SI1 C116 C118 179.14(13) y
C126 SI1 C116 C118 63.02(15) y
C120 SI1 C116 C118 -59.69(15) y
O11 SI1 C116 C117 -58.45(15) y
C126 SI1 C116 C117 -174.57(14) y
C120 SI1 C116 C117 62.72(16) y
O11 SI1 C116 C119 60.50(15) y
C126 SI1 C116 C119 -55.61(16) y
C120 SI1 C116 C119 -178.32(13) y
O11 SI1 C120 C125 110.69(15) y
C126 SI1 C120 C125 -131.09(15) y
C116 SI1 C120 C125 -5.96(18) y
O11 SI1 C120 C121 -69.20(15) y
C126 SI1 C120 C121 49.02(15) y
C116 SI1 C120 C121 174.15(13) y
C125 C120 C121 C122 -1.1(3) y
SI1 C120 C121 C122 178.85(15) y
C120 C121 C122 C123 1.6(3) y
C121 C122 C123 C124 -0.9(3) y
C122 C123 C124 C125 -0.1(3) y
C123 C124 C125 C120 0.6(3) y
C121 C120 C125 C124 0.0(3) y
SI1 C120 C125 C124 -179.91(14) y
O11 SI1 C126 C131 -30.82(16) y
C120 SI1 C126 C131 -151.06(14) y
C116 SI1 C126 C131 82.32(16) y
O11 SI1 C126 C127 149.51(14) y
C120 SI1 C126 C127 29.26(17) y
C116 SI1 C126 C127 -97.36(16) y
C131 C126 C127 C128 0.3(3) y
SI1 C126 C127 C128 179.98(15) y
C126 C127 C128 C129 0.0(3) y
C127 C128 C129 C130 -0.2(3) y
C128 C129 C130 C131 0.1(3) y
C129 C130 C131 C126 0.3(3) y
C127 C126 C131 C130 -0.4(3) y
SI1 C126 C131 C130 179.86(15) y
C220 SI2 O24 C28 44.35(16) y
C226 SI2 O24 C28 -72.74(15) y
C216 SI2 O24 C28 163.15(14) y
C29 O21 C22 C21 -118.79(16) y
C29 O21 C22 C23 6.04(17) y
C29 N24 C23 C27 -117.60(16) y
C29 N24 C23 C24 129.93(17) y
C29 N24 C23 C22 3.14(19) y
O21 C22 C23 N24 -5.58(17) y
C21 C22 C23 N24 112.00(17) y
O21 C22 C23 C27 114.24(15) y
C21 C22 C23 C27 -128.17(17) y
O21 C22 C23 C24 -130.51(15) y
C21 C22 C23 C24 -12.9(2) y
N22 N21 C24 C25 173.36(17) y
N22 N21 C24 C23 -75.7(2) y
N24 C23 C24 N21 40.3(2) y
C27 C23 C24 N21 -77.75(16) y
C22 C23 C24 N21 161.12(14) y
N24 C23 C24 C25 150.70(15) y
C27 C23 C24 C25 32.67(17) y
C22 C23 C24 C25 -88.46(17) y
C26 O23 C25 C24 -100.47(17) y
N21 C24 C25 O23 158.03(15) y
C23 C24 C25 O23 41.64(19) y
N21 C24 C25 C26 92.90(18) y
C23 C24 C25 C26 -23.5(2) y
C25 O23 C26 C28 -118.55(19) y
C25 O23 C26 C27 97.65(16) y
C24 C25 C26 O23 105.78(16) y
O23 C25 C26 C28 104.00(19) y
C24 C25 C26 C28 -150.22(17) y
O23 C25 C26 C27 -102.25(15) y
C24 C25 C26 C27 3.5(2) y
O23 C26 C27 O22 141.55(18) y
C25 C26 C27 O22 -156.68(19) y
C28 C26 C27 O22 -1.0(3) y
O23 C26 C27 C23 -43.55(17) y
C25 C26 C27 C23 18.23(18) y
C28 C26 C27 C23 173.89(15) y
N24 C23 C27 O22 23.5(2) y
C24 C23 C27 O22 143.15(18) y
C22 C23 C27 O22 -93.0(2) y
N24 C23 C27 C26 -151.40(14) y
C24 C23 C27 C26 -31.76(16) y
C22 C23 C27 C26 92.05(16) y
SI2 O24 C28 C26 -171.51(12) y
O23 C26 C28 O24 54.6(2) y
C25 C26 C28 O24 -16.4(2) y
C27 C26 C28 O24 -166.46(15) y
C23 N24 C29 O21 1.0(2) y
C23 N24 C29 C210 -179.31(17) y
C22 O21 C29 N24 -4.9(2) y
C22 O21 C29 C210 175.35(15) y
N24 C29 C210 C211 -160.02(19) y
O21 C29 C210 C211 19.7(2) y
N24 C29 C210 C215 19.2(3) y
O21 C29 C210 C215 -161.04(17) y
C215 C210 C211 C212 -0.3(3) y
C29 C210 C211 C212 178.92(18) y
C210 C211 C212 C213 1.0(3) y
C211 C212 C213 C214 -0.5(3) y
C212 C213 C214 C215 -0.7(3) y
C213 C214 C215 C210 1.3(3) y
C211 C210 C215 C214 -0.8(3) y
C29 C210 C215 C214 179.94(19) y
O24 SI2 C216 C217 62.89(15) y
C220 SI2 C216 C217 -179.89(14) y
C226 SI2 C216 C217 -58.06(16) y
O24 SI2 C216 C218 -175.02(12) y
C220 SI2 C216 C218 -57.80(15) y
C226 SI2 C216 C218 64.03(14) y
O24 SI2 C216 C219 -56.90(15) y
C220 SI2 C216 C219 60.32(16) y
C226 SI2 C216 C219 -177.85(13) y
O24 SI2 C220 C221 36.81(17) y
C226 SI2 C220 C221 156.01(15) y
C216 SI2 C220 C221 -77.54(17) y
O24 SI2 C220 C225 -143.26(15) y
C226 SI2 C220 C225 -24.07(17) y
C216 SI2 C220 C225 102.38(16) y
C225 C220 C221 C222 0.1(3) y
SI2 C220 C221 C222 180.00(15) y
C220 C221 C222 C223 0.2(3) y
C221 C222 C223 C224 -0.2(3) y
C222 C223 C224 C225 -0.1(3) y
C223 C224 C225 C220 0.3(3) y
C221 C220 C225 C224 -0.3(3) y
SI2 C220 C225 C224 179.73(15) y
O24 SI2 C226 C231 -117.48(16) y
C220 SI2 C226 C231 124.21(16) y
C216 SI2 C226 C231 0.12(19) y
O24 SI2 C226 C227 63.66(15) y
C220 SI2 C226 C227 -54.64(15) y
C216 SI2 C226 C227 -178.74(13) y
C231 C226 C227 C228 0.4(3) y
SI2 C226 C227 C228 179.38(15) y
C226 C227 C228 C229 -0.5(3) y
C227 C228 C229 C230 0.0(3) y
C228 C229 C230 C231 0.7(3) y
C227 C226 C231 C230 0.2(3) y
SI2 C226 C231 C230 -178.65(14) y
C229 C230 C231 C226 -0.8(3) y
